data_1509889
loop_
_publ_author_name
'Klein, W.'
'Jansen, M.'

_publ_section_title
;
 Synthesis and crystal structure of silver nesosilicate, Ag4 Si O4
;
_journal_name_full 'Zeitschrift fuer Anorganische und Allgemeine Chemie'
_journal_page_first 1077
_journal_page_last 1081
_journal_volume 634
_journal_year 2008
_chemical_formula_sum 'Ag4 O4 Si'
_chemical_name_systematic 'Ag4 (Si O4)'
_space_group_IT_number 86
_symmetry_space_group_name_Hall '-P 4bc'
_symmetry_space_group_name_H-M 'P 42/n :2'
_cell_angle_alpha 90
_cell_angle_beta 90
_cell_angle_gamma 90
_cell_formula_units_Z 2
_cell_length_a 7.3169
_cell_length_b 7.3169
_cell_length_c 4.9595
_cell_volume 265.517
_citation_journal_id_ASTM ZAACAB
_cod_data_source_file silver3-x_169.cif
_cod_data_source_block Ag4O4Si1
_cod_original_cell_volume 265.5168
_cod_original_formula_sum 'Ag4 O4 Si1'
_cod_database_code 1509889

loop_
_symmetry_equiv_pos_as_xyz
x,y,z
-y,x+1/2,z+1/2
-x+1/2,-y+1/2,z
y+1/2,-x,z+1/2
-x,-y,-z
y,-x-1/2,-z-1/2
x-1/2,y-1/2,-z
-y-1/2,x,-z-1/2

loop_
_atom_site_label
_atom_site_type_symbol
_atom_site_fract_x
_atom_site_fract_y
_atom_site_fract_z
_atom_site_occupancy
_atom_site_U_iso_or_equiv
Si1 Si+4 0.75 0.75 0.25 1 0.0
Ag1 Ag+1 0.56178 0.36246 0.28515 1 0.0
O1 O-2 0.6916 0.5764 0.0621 1 0.0
